data_1009031
loop_
_publ_author_name
'Waser, J.'
'Levy, H. A.'
'Peterson, S. W.'

_publ_section_title
;
 The structure of PdO
 Locality: synthetic
;
_journal_name_full 'Acta Crystallographica'
_journal_page_first 661
_journal_page_last 663
_journal_paper_doi 10.1107/S0365110X53001800
_journal_volume 6
_journal_year 1953
_chemical_compound_source synthetic
_chemical_formula_structural 'Pd O'
_chemical_formula_sum 'O Pd'
_chemical_name_mineral Palladinite
_chemical_name_systematic 'Palladium oxide'
_space_group_IT_number 131
_space_group_name_Hall '-P 4c 2 (x,y+1/2,z)'
_space_group_name_H-M_alt 'P 42/m m c (a,b+1/2,c)'
_symmetry_cell_setting tetragonal
_symmetry_Int_Tables_number 131
_symmetry_space_group_name_H-M 'P 42/m m c (a,b+1/2,c)'
_cell_angle_alpha 90
_cell_angle_beta 90
_cell_angle_gamma 90
_cell_formula_units_Z 2
_cell_length_a 3.03(1)
_cell_length_b 3.03(1)
_cell_length_c 5.33(2)
_cell_volume 48.9
_exptl_crystal_density_diffrn 8.308
_cod_original_sg_symbol_H-M 'P 42/m m c S'
_cod_database_code 1009031

loop_
_symmetry_equiv_pos_as_xyz
x,y,z
-x,-y,z
1/2-y,1/2+x,1/2+z
1/2+y,1/2-x,1/2+z
-x,y,-z
x,-y,-z
1/2+y,1/2+x,1/2-z
1/2-y,1/2-x,1/2-z
-x,-y,-z
x,y,-z
1/2+y,1/2-x,1/2-z
1/2-y,1/2+x,1/2-z
x,-y,z
-x,y,z
1/2-y,1/2-x,1/2+z
1/2+y,1/2+x,1/2+z

loop_
_atom_site_label
_atom_site_type_symbol
_atom_site_symmetry_multiplicity
_atom_site_Wyckoff_symbol
_atom_site_fract_x
_atom_site_fract_y
_atom_site_fract_z
_atom_site_occupancy
_atom_site_attached_hydrogens
_atom_site_calc_flag
Pd1 Pd2+ 2 a 0. 0. 0. 1. 0 d
O1 O2- 2 f 0.5 0. 0.25 1. 0 d

loop_
_atom_type_symbol
_atom_type_oxidation_number
Pd2+ 2.000
O2- -2.000

loop_
_cod_related_entry_id
_cod_related_entry_database
_cod_related_entry_code
1 ChemSpider 66602

_database_code_amcsd 0009157
